data_1575251
loop_
_publ_author_name
'Chen, Zhongwei'
'Wu, Jin'
'Deng, Zeyu'
'Chen, Congcong'
'Feng, Jianning'
'Ma, Baixu'
'Tao, Lizhi'
'Mao, Lingling'
'Lu, Haipeng'

_publ_section_title
;
 Topochemical photocycloaddition in two-dimensional lead-halide
 coordination polymers with tunable phosphorescence.
;
_journal_issue 35
_journal_name_full 'Chemical science'
_journal_page_first 16004
_journal_page_last 16015
_journal_paper_doi 10.1039/d5sc04306a
_journal_volume 16
_journal_year 2025
_chemical_formula_moiety 'C12 H10 I2 N2 Pb'
_chemical_formula_sum 'C12 H10 I2 N2 Pb'
_chemical_formula_weight 643.21
_space_group_crystal_system monoclinic
_space_group_IT_number 12
_space_group_name_Hall '-C 2y'
_space_group_name_H-M_alt 'C 1 2/m 1'
_atom_sites_solution_hydrogens geom
_atom_sites_solution_primary dual
_audit_creation_date 2024-08-29
_audit_creation_method
;
Olex2 1.5
(compiled 2024.02.16 svn.r378c4104 for OlexSys, GUI svn.r6928)
;
_audit_update_record
;
2024-12-03 deposited with the CCDC.	2025-07-29 downloaded from the CCDC.
;
_cell_angle_alpha 90
_cell_angle_beta 90.172(4)
_cell_angle_gamma 90
_cell_formula_units_Z 2
_cell_length_a 12.8252(5)
_cell_length_b 14.2484(4)
_cell_length_c 4.2928(2)
_cell_measurement_reflns_used 1600
_cell_measurement_temperature 99.97(10)
_cell_measurement_theta_max 28.6450
_cell_measurement_theta_min 4.2640
_cell_volume 784.46(5)
_computing_cell_refinement 'CrysAlisPro 1.171.43.90 (Rigaku OD, 2023)'
_computing_data_collection 'CrysAlisPro system (CCD 43.90 (release 15-09-2023))'
_computing_data_reduction 'CrysAlisPro 1.171.43.90 (Rigaku OD, 2023)'
_computing_molecular_graphics 'Olex2 1.5 (Dolomanov et al., 2009)'
_computing_publication_material 'Olex2 1.5 (Dolomanov et al., 2009)'
_computing_structure_refinement 'ShelXL (Sheldrick, 2015)'
_computing_structure_solution 'ShelXT (Sheldrick, 2015)'
_diffrn_ambient_environment N~2~
_diffrn_ambient_temperature 99.97(10)
_diffrn_detector 'CCD plate'
_diffrn_detector_area_resol_mean 10.3577
_diffrn_detector_type Atlas
_diffrn_measured_fraction_theta_full 0.995
_diffrn_measured_fraction_theta_max 0.995
_diffrn_measurement_details
;
List of Runs (angles in degrees, time in seconds):

  # Type    Start    End  Width  t~exp~   \w     \q     \k     \f   Frames
#--------------------------------------------------------------------------
  1  \w    -40.00  48.00   1.00    6.00    --   15.85 -77.00 120.00   88
  2  \w    -39.00  50.00   1.00    6.00    --   15.85 -77.00-120.00   89
  3  \w    -38.00  50.00   1.00    6.00    --   15.85 -77.00   0.00   88
;
_diffrn_measurement_device 'four-circle diffractometer'
_diffrn_measurement_device_type 'SuperNova, Dual, Cu at home/near, Atlas'
_diffrn_measurement_method '\w scans'
_diffrn_orient_matrix_type 'CrysAlisPro convention (1999,Acta A55,543-557)'
_diffrn_orient_matrix_UB_11 -0.0014611000
_diffrn_orient_matrix_UB_12 -0.0497461000
_diffrn_orient_matrix_UB_13 0.0013664000
_diffrn_orient_matrix_UB_21 -0.0229111000
_diffrn_orient_matrix_UB_22 0.0001406000
_diffrn_orient_matrix_UB_23 -0.1506100000
_diffrn_orient_matrix_UB_31 0.0503126000
_diffrn_orient_matrix_UB_32 -0.0013840000
_diffrn_orient_matrix_UB_33 -0.0680875000
_diffrn_radiation_monochromator mirror
_diffrn_radiation_probe x-ray
_diffrn_radiation_type MoK\a
_diffrn_radiation_wavelength 0.71073
_diffrn_reflns_av_R_equivalents 0.0263
_diffrn_reflns_av_unetI/netI 0.0311
_diffrn_reflns_Laue_measured_fraction_full 0.995
_diffrn_reflns_Laue_measured_fraction_max 0.995
_diffrn_reflns_limit_h_max 15
_diffrn_reflns_limit_h_min -11
_diffrn_reflns_limit_k_max 16
_diffrn_reflns_limit_k_min -17
_diffrn_reflns_limit_l_max 4
_diffrn_reflns_limit_l_min -5
_diffrn_reflns_number 2136
_diffrn_reflns_point_group_measured_fraction_full 0.995
_diffrn_reflns_point_group_measured_fraction_max 0.995
_diffrn_reflns_theta_full 25.242
_diffrn_reflns_theta_max 25.303
_diffrn_reflns_theta_min 2.859
_diffrn_source 'micro-focus sealed X-ray tube'
_diffrn_source_type 'SuperNova (Mo) X-ray Source'
_diffrn_standards_number 0
_exptl_absorpt_coefficient_mu 14.671
_exptl_absorpt_correction_T_max 1.00000
_exptl_absorpt_correction_T_min 0.43082
_exptl_absorpt_correction_type multi-scan
_exptl_absorpt_process_details
;
CrysAlisPro 1.171.43.90 (Rigaku Oxford Diffraction, 2023)
Empirical absorption correction using spherical harmonics,
implemented in SCALE3 ABSPACK scaling algorithm.
;
_exptl_crystal_colour yellow
_exptl_crystal_colour_primary yellow
_exptl_crystal_density_diffrn 2.723
_exptl_crystal_description plate
_exptl_crystal_F_000 568
_exptl_crystal_size_max 0.16
_exptl_crystal_size_mid 0.05
_exptl_crystal_size_min 0.04
_refine_diff_density_max 2.148
_refine_diff_density_min -1.991
_refine_diff_density_rms 0.232
_refine_ls_extinction_method none
_refine_ls_goodness_of_fit_ref 1.179
_refine_ls_hydrogen_treatment constr
_refine_ls_matrix_type full
_refine_ls_number_parameters 84
_refine_ls_number_reflns 747
_refine_ls_number_restraints 145
_refine_ls_restrained_S_all 1.104
_refine_ls_R_factor_all 0.0421
_refine_ls_R_factor_gt 0.0406
_refine_ls_shift/su_max 0.000
_refine_ls_shift/su_mean 0.000
_refine_ls_structure_factor_coef Fsqd
_refine_ls_weighting_details 'w=1/[\s^2^(Fo^2^)+(0.0501P)^2^+14.4375P] where P=(Fo^2^+2Fc^2^)/3'
_refine_ls_weighting_scheme calc
_refine_ls_wR_factor_gt 0.1044
_refine_ls_wR_factor_ref 0.1056
_reflns_Friedel_coverage 0.000
_reflns_number_gt 722
_reflns_number_total 747
_reflns_threshold_expression 'I > 2\s(I)'
_cod_data_source_file d5sc04306a2.cif
_cod_data_source_block pbi-2+2
_cod_depositor_comments 'Adding full bibliography for 1575246--1575255.cif.'
_cod_database_code 1575251
_shelx_shelxl_version_number 2018/3
_chemical_oxdiff_formula 'Pb I C N'
_shelx_space_group_comment
;
The symmetry employed for this shelxl refinement is uniquely defined
by the following loop, which should always be used as a source of
symmetry information in preference to the above space-group names.
They are only intended as comments.
;
_shelx_estimated_absorpt_t_max 0.591
_shelx_estimated_absorpt_t_min 0.202
_diffrn_oxdiff_digest_frames
;
01b0a535ff5a4624fbdeb16aec0474ffd400279e1f1
;
_reflns_odcompleteness_completeness 99.56
_reflns_odcompleteness_iscentric 1
_reflns_odcompleteness_theta 27.04
_olex2_refinement_description
;
1. Restrained distances
 C8-C3_$1 = C3_$1-C1_$1
 1.39 with sigma of 0.02
 C8-C3 = C3-C1
 1.39 with sigma of 0.02
 C8_$5-C0AA_$5
 1.5 with sigma of 0.2
 C1A-C3A
 1.39 with sigma of 0.02
 C0AA-C0AA_$4
 1.5 with sigma of 0.1
 C2_$4-C2
 1.5 with sigma of 0.1
 C8-C1_$1
 2.408 with sigma of 0.04
 C8-C1
 2.408 with sigma of 0.04
 C2_$2-C0AA_$3 \\sim C2_$2-C0AA
 with sigma of 0.02
 C2_$2-C0AA_$3 \\sim C2_$4-C0AA_$3
 with sigma of 0.02
 C2_$2-C0AA \\sim C2_$4-C0AA
 with sigma of 0.02
 C2_$4-C0AA_$3 \\sim C2_$4-C0AA
 with sigma of 0.02
 C0AA_$2-C0AA \\sim C2_$2-C2
 with sigma of 0.02
 C0AA-C0AA_$2 \\sim C0AA_$3-C0AA_$2
 with sigma of 0.02
 C2-C2_$2 \\sim C2_$3-C2_$2
 with sigma of 0.02
2. Restrained planarity
 C8, C3_$1, C1_$1, N1, C1, C3
 with sigma of 0.1
 C1A_$1, C3A_$1, C3A, C1A
 with sigma of 0.1
3. Uiso/Uaniso restraints and constraints
N1 \\sim C1 \\sim C3 \\sim C8 \\sim C1A \\sim C3A: within 2A with sigma of 0.01
and sigma for terminal atoms of 0.02 within 2A
Uanis(C1) \\sim Ueq, Uanis(C3) \\sim Ueq, Uanis(C8) \\sim Ueq, Uanis(C0AA)
\\sim Ueq, Uanis(C2) \\sim Ueq, Uanis(C6) \\sim Ueq, Uanis(C3A) \\sim Ueq: with
sigma of 0.01 and sigma for terminal atoms of 0.02
4. Rigid body (RIGU) restrains
 N1, C1, C3, C8, C1A, C3A
 with sigma for 1-2 distances of 0.01 and sigma for 1-3 distances of 0.02
5. Others
 Fixed Sof: C1(0.6) H1(0.6) C3(0.6) H3(0.6) C8(0.24) C2(0.25) H2(0.25)
 C0AA(0.25) H0AA(0.25) C1A(0.4) H1A(0.4) C3A(0.4) H3A(0.4) C6(0.26)
6.a Ternary CH refined with riding coordinates:
 C2(H2), C0AA(H0AA), C3A(H3A)
6.b Aromatic/amide H refined with riding coordinates:
 C1(H1), C3(H3), C1A(H1A)
;
_olex2_submission_special_instructions 'No special instructions were received'
_oxdiff_exptl_absorpt_empirical_details
;
Empirical correction (ABSPACK) includes:
- Absorption correction using spherical harmonics
- Frame scaling
;
_oxdiff_exptl_absorpt_empirical_full_max 1.524
_oxdiff_exptl_absorpt_empirical_full_min 0.725

loop_
_space_group_symop_operation_xyz
'x, y, z'
'-x, y, -z'
'x+1/2, y+1/2, z'
'-x+1/2, y+1/2, -z'
'-x, -y, -z'
'x, -y, z'
'-x+1/2, -y+1/2, -z'
'x+1/2, -y+1/2, z'

loop_
_atom_site_label
_atom_site_type_symbol
_atom_site_fract_x
_atom_site_fract_y
_atom_site_fract_z
_atom_site_U_iso_or_equiv
_atom_site_adp_type
_atom_site_occupancy
_atom_site_site_symmetry_order
_atom_site_calc_flag
_atom_site_refinement_flags_posn
_atom_site_refinement_flags_adp
_atom_site_refinement_flags_occupancy
_atom_site_disorder_assembly
_atom_site_disorder_group
Pb1 Pb 0.500000 0.500000 1.000000 0.0312(3) Uani 1 4 d S T P A .
I1 I 0.68348(9) 0.500000 0.5014(2) 0.0511(4) Uani 1 2 d S T P . .
N1 N 0.500000 0.3147(12) 1.000000 0.070(4) Uani 1 2 d S TU P . .
C1 C 0.410(3) 0.2705(16) 0.954(6) 0.075(4) Uani 0.6 1 d D U . A 1
H1 H 0.347329 0.305270 0.924745 0.091 Uiso 0.6 1 calc R . . A 1
C3 C 0.4082(17) 0.1739(16) 0.951(6) 0.084(5) Uani 0.6 1 d D U . A 1
H3 H 0.344664 0.141241 0.914312 0.100 Uiso 0.6 1 calc R . . A 1
C8 C 0.500000 0.125(3) 1.000000 0.088(6) Uani 0.48 2 d DS TU P A 1
C2 C 0.464(5) 0.0541(17) 0.646(12) 0.075(17) Uani 0.25 1 d D U . A 1
H2 H 0.393259 0.075202 0.576667 0.090 Uiso 0.25 1 calc R . . A 1
C0AA C 0.534(6) 0.0541(17) 0.651(12) 0.09(2) Uani 0.25 1 d D U . B 2
H0AA H 0.605401 0.076982 0.599810 0.107 Uiso 0.25 1 calc R . . B 2
C1A C 0.423(4) 0.268(3) 1.096(9) 0.077(4) Uani 0.4 1 d D U . A 2
H1A H 0.365765 0.305028 1.164961 0.092 Uiso 0.4 1 calc R . . A 2
C3A C 0.409(4) 0.173(3) 1.118(10) 0.082(5) Uani 0.4 1 d D U . A 2
H3A H 0.344775 0.142502 1.201904 0.098 Uiso 0.4 1 calc R . . A 2
C6 C 0.526(4) 0.133(3) 1.176(9) 0.039(9) Uani 0.26 1 d . U . A 2

loop_
_atom_site_aniso_label
_atom_site_aniso_U_11
_atom_site_aniso_U_22
_atom_site_aniso_U_33
_atom_site_aniso_U_23
_atom_site_aniso_U_13
_atom_site_aniso_U_12
Pb1 0.0295(4) 0.0194(4) 0.0446(5) 0.000 0.0007(3) 0.000
I1 0.0533(7) 0.0741(9) 0.0260(6) 0.000 0.0007(5) 0.000
N1 0.075(7) 0.039(6) 0.098(8) 0.000 0.002(7) 0.000
C1 0.082(6) 0.056(6) 0.089(7) 0.000(5) -0.002(6) -0.010(5)
C3 0.091(6) 0.067(6) 0.093(7) 0.001(5) -0.002(6) -0.008(5)
C8 0.094(8) 0.075(8) 0.095(8) 0.000 -0.004(7) 0.000
C2 0.071(19) 0.079(19) 0.076(19) -0.004(10) 0.000(10) 0.004(10)
C0AA 0.08(2) 0.09(2) 0.09(2) -0.003(10) 0.000(10) -0.004(10)
C1A 0.084(7) 0.055(6) 0.092(8) 0.002(6) 0.001(7) -0.008(5)
C3A 0.089(7) 0.066(6) 0.090(7) 0.000(5) -0.001(6) -0.008(5)
C6 0.049(13) 0.039(12) 0.030(12) -0.003(9) -0.006(9) 0.005(9)

loop_
_atom_type_symbol
_atom_type_description
_atom_type_scat_dispersion_real
_atom_type_scat_dispersion_imag
_atom_type_scat_source
C C 0.0033 0.0016 'International Tables Vol C Tables 4.2.6.8 and 6.1.1.4'
H H 0.0000 0.0000 'International Tables Vol C Tables 4.2.6.8 and 6.1.1.4'
I I -0.4742 1.8119 'International Tables Vol C Tables 4.2.6.8 and 6.1.1.4'
N N 0.0061 0.0033 'International Tables Vol C Tables 4.2.6.8 and 6.1.1.4'
Pb Pb -3.3944 10.1111 'International Tables Vol C Tables 4.2.6.8 and 6.1.1.4'

loop_
_geom_angle_atom_site_label_1
_geom_angle_atom_site_label_2
_geom_angle_atom_site_label_3
_geom_angle
_geom_angle_site_symmetry_1
_geom_angle_site_symmetry_3
_geom_angle_publ_flag
I1 Pb1 I1 180.0 5_666 1_556 ?
I1 Pb1 I1 95.26(3) 5_666 . ?
I1 Pb1 I1 95.26(3) 1_556 5_667 ?
I1 Pb1 I1 180.0 5_667 . ?
I1 Pb1 I1 84.74(3) 1_556 . ?
I1 Pb1 I1 84.74(3) 5_666 5_667 ?
N1 Pb1 I1 90.000(1) . . ?
N1 Pb1 I1 90.000(1) 5_667 5_666 ?
N1 Pb1 I1 90.000(1) 5_667 1_556 ?
N1 Pb1 I1 90.000(1) . 5_666 ?
N1 Pb1 I1 90.000(1) 5_667 . ?
N1 Pb1 I1 90.000(1) . 1_556 ?
N1 Pb1 I1 90.000(1) 5_667 5_667 ?
N1 Pb1 I1 90.000(1) . 5_667 ?
N1 Pb1 N1 180.0 5_667 . ?
Pb1 I1 Pb1 84.74(3) 1_554 . ?
C1 N1 Pb1 118.2(13) 2_657 . ?
C1 N1 Pb1 118.2(13) . . ?
C1 N1 C1 124(3) . 2_657 ?
C1A N1 Pb1 122(2) . . ?
C1A N1 Pb1 122(2) 2_657 . ?
N1 C1 C3 119(2) . . ?
C1 C3 C8 119(2) . . ?
C3 C8 C3 119(3) 2_657 . ?
C3 C8 C2 87(2) 2_657 2_657 ?
C3 C8 C2 87(2) . . ?
C3 C8 C2 127.0(16) . 2_657 ?
C3 C8 C2 126.9(16) 2_657 . ?
C2 C8 C2 115(3) . 2_657 ?
C2 C2 C8 122.3(14) 6 . ?
C2 C2 C8 120(5) 2_656 . ?
C2 C2 C2 90.000(4) 6 2_656 ?
C0AA C0AA C6 136(3) 6 2_657 ?
N1 C1A C3A 130(5) . . ?
C1A C3A C6 103(4) . 2_657 ?
C1A C3A C6 104(4) . . ?
C6 C3A C6 61(3) 2_657 . ?
C0AA C6 C3A 82(3) 2_657 . ?
C0AA C6 C6 104(3) 2_657 2_657 ?
C3A C6 C3A 104(3) 2_657 . ?
C3A C6 C6 59(3) . 2_657 ?
C3A C6 C6 60(3) 2_657 2_657 ?

loop_
_geom_bond_atom_site_label_1
_geom_bond_atom_site_label_2
_geom_bond_distance
_geom_bond_site_symmetry_2
_geom_bond_publ_flag
Pb1 I1 3.1842(11) 5_666 ?
Pb1 I1 3.1859(11) . ?
Pb1 I1 3.1859(11) 5_667 ?
Pb1 I1 3.1842(11) 1_556 ?
Pb1 N1 2.640(17) 5_667 ?
Pb1 N1 2.640(17) . ?
N1 C1 1.33(3) 2_657 ?
N1 C1 1.33(3) . ?
N1 C1A 1.26(5) 2_657 ?
N1 C1A 1.26(5) . ?
C1 C3 1.378(14) . ?
C3 C8 1.387(14) . ?
C8 C2 1.88(6) . ?
C8 C2 1.88(6) 2_657 ?
C2 C2 1.54(5) 6 ?
C2 C2 1.56(5) 2_656 ?
C0AA C0AA 1.54(5) 6 ?
C0AA C0AA 1.56(5) 2_656 ?
C0AA C6 1.55(8) 2_657 ?
C1A C3A 1.38(2) . ?
C3A C6 1.61(6) 2_657 ?
C3A C6 1.62(6) . ?
C6 C6 1.65(8) 2_657 ?
